data_7052455
loop_
_publ_author_name
'Pascu, Sofia I.'
'Jarrosson, Thibaut'
'Naumann, Christoph'
'Otto, Sijbren'
'Kaiser, Guido'
'Sanders, Jeremy K. M.'

_publ_section_title
;
 Cation-reinforced donor-acceptor pseudorotaxanes
;
_journal_issue 1
_journal_name_full 'New Journal of Chemistry'
_journal_page_first 80
_journal_paper_doi 10.1039/b415418e
_journal_volume 29
_journal_year 2005
_chemical_compound_source
;
synthesis as described
;
_chemical_formula_moiety 'C58 H72 I2 N2 Na2 O14, 6(C H Cl3)'
_chemical_formula_sum 'C64 H78 Cl18 I2 N2 Na2 O14'
_chemical_formula_weight 2037.16
_chemical_name_systematic
;
?
;
_space_group_IT_number 2
_symmetry_cell_setting triclinic
_symmetry_space_group_name_Hall '-P 1'
_symmetry_space_group_name_H-M 'P -1'
_atom_sites_solution_hydrogens geom
_atom_sites_solution_primary direct
_cell_angle_alpha 78.4706(8)
_cell_angle_beta 81.8524(7)
_cell_angle_gamma 86.3758(12)
_cell_formula_units_Z 1
_cell_length_a 10.8071(2)
_cell_length_b 11.2503(2)
_cell_length_c 18.3062(3)
_cell_measurement_reflns_used 24277
_cell_measurement_temperature 180
_cell_measurement_theta_max 27
_cell_measurement_theta_min 5
_cell_volume 2157.41(7)
_computing_cell_refinement
;
Denzo/Scalepack (Otwinowski & Minor, 1996)
;
_computing_data_collection
;
COLLECT (Nonius BV, 1997)
;
_computing_data_reduction
;
Denzo/Scalepack (Otwinowski & Minor, 1996)
;
_computing_molecular_graphics
;
CAMERON (Watkin et al 1996)
;
_computing_publication_material
;
CRYSTALS (Watkin et al 2003)
;
_computing_structure_refinement
;
CRYSTALS (Watkin et al 2003)
;
_computing_structure_solution
;
SIR92 (Altomare et al, 1994)
;
_diffrn_ambient_temperature 180
_diffrn_measured_fraction_theta_full 0.989
_diffrn_measured_fraction_theta_max 0.986
_diffrn_measurement_device_type
;
Nonius Kappa CCD
;
_diffrn_measurement_method \w
_diffrn_radiation_monochromator graphite
_diffrn_radiation_type 'Mo K\a'
_diffrn_radiation_wavelength 0.71073
_diffrn_reflns_av_R_equivalents 0.03
_diffrn_reflns_limit_h_max 13
_diffrn_reflns_limit_h_min -13
_diffrn_reflns_limit_k_max 14
_diffrn_reflns_limit_k_min -12
_diffrn_reflns_limit_l_max 20
_diffrn_reflns_limit_l_min -23
_diffrn_reflns_number 21614
_diffrn_reflns_theta_full 26.026
_diffrn_reflns_theta_max 27.111
_diffrn_reflns_theta_min 5.150
_diffrn_standards_decay_% 0.00
_diffrn_standards_interval_count 0
_diffrn_standards_interval_time 0
_diffrn_standards_number 0
_exptl_absorpt_coefficient_mu 1.352
_exptl_absorpt_correction_T_max 0.87
_exptl_absorpt_correction_T_min 0.76
_exptl_absorpt_correction_type multi-scan
_exptl_absorpt_process_details
;
Denzo/Scalepack (Otwinowski & Minor, 1996)
;
_exptl_crystal_colour ' orange '
_exptl_crystal_density_diffrn 1.568
_exptl_crystal_description ' block '
_exptl_crystal_F_000 1022
_exptl_crystal_size_max 0.32
_exptl_crystal_size_mid 0.23
_exptl_crystal_size_min 0.12
_refine_diff_density_max 1.18
_refine_diff_density_min -0.86
_refine_ls_extinction_method None
_refine_ls_goodness_of_fit_ref 1.0757
_refine_ls_hydrogen_treatment mixed
_refine_ls_matrix_type full
_refine_ls_number_parameters 460
_refine_ls_number_reflns 8041
_refine_ls_number_restraints 0
_refine_ls_R_factor_all 0.0421
_refine_ls_R_factor_gt 0.0344
_refine_ls_shift/su_max 0.003699
_refine_ls_structure_factor_coef F
_refine_ls_weighting_details
;
Method, part 1, Chebychev polynomial, (Watkin, 1994, Prince, 1982)
[weight] = 1.0/[A~0~*T~0~(x)+A~1~*T~1~(x) ... +A~n-1~]*T~n-1~(x)]
where A~i~ are the Chebychev coefficients listed below and x= Fcalc/Fmax
Method = Robust Weighting (Prince, 1982)
W = [weight] * [1-(deltaF/6*sigmaF)^2^]^2^
A~i~ are:
1.54 0.427 1.11
;
_refine_ls_weighting_scheme calc
_refine_ls_wR_factor_all 0.0461
_refine_ls_wR_factor_gt 0.0444
_refine_ls_wR_factor_ref 0.0444
_reflns_limit_h_max 13
_reflns_limit_h_min -13
_reflns_limit_k_max 14
_reflns_limit_k_min -13
_reflns_limit_l_max 23
_reflns_limit_l_min 0
_reflns_number_gt 8041
_reflns_number_total 9407
_reflns_threshold_expression I>3.00u(I)
_cod_data_source_file b415418e.txt
_cod_data_source_block 4
_cod_depositor_comments
;
The following automatic conversions were performed:
'_symmetry_cell_setting' value 'Triclinic' changed to 'triclinic'
according to '/home/saulius/struct/CIF-dictionaries/cif_core.dic'
dictionary named 'cif_core.dic' version 2.4.1 from 2010-06-29.

Automatic conversion script
Id: cif_fix_enum 1527 2010-12-29 10:47:43Z saulius 
;
_cod_original_sg_symbol_H-M 'P -1 '
_cod_original_formula_sum ' C64 H78 Cl18 I2 N2 Na2 O14 '
_cod_database_code 7052455

loop_
_symmetry_equiv_pos_as_xyz
x,y,z
-x,-y,-z

loop_
_atom_site_label
_atom_site_type_symbol
_atom_site_fract_x
_atom_site_fract_y
_atom_site_fract_z
_atom_site_U_iso_or_equiv
_atom_site_occupancy
_atom_site_adp_type
_atom_site_refinement_flags_posn
_atom_site_refinement_flags_adp
_atom_site_refinement_flags_occupancy
_atom_site_disorder_assembly
_atom_site_disorder_group
_atom_site_attached_hydrogens
Na1 Na 0.95129(9) 0.24841(9) 0.26250(5) 0.0348 1.0000 Uani . . . . . .
I2 I 1.233837(15) 0.239889(15) 0.253379(9) 0.0375 1.0000 Uani . . . . . .
C1 C 1.0536(3) 0.5544(2) 0.27363(16) 0.0429 1.0000 Uani . . . . . .
C2 C 0.9666(3) 0.5099(3) 0.34391(17) 0.0484 1.0000 Uani . . . . . .
C3 C 0.8146(3) 0.3687(3) 0.40215(16) 0.0499 1.0000 Uani . . . . . .
C4 C 0.7314(3) 0.2772(3) 0.38828(18) 0.0514 1.0000 Uani . . . . . .
C5 C 0.7336(3) 0.0873(3) 0.35102(18) 0.0547 1.0000 Uani . . . . . .
C6 C 0.8204(3) -0.0070(3) 0.32296(17) 0.0529 1.0000 Uani . . . . . .
C7 C 0.9559(3) -0.0424(2) 0.21582(16) 0.0432 1.0000 Uani . . . . . .
C8 C 1.0451(3) 0.0156(2) 0.15002(15) 0.0385 1.0000 Uani . . . . . .
C9 C 1.2270(2) 0.1998(2) -0.05645(16) 0.0402 1.0000 Uani . . . . . .
C10 C 1.1686(2) 0.1381(2) 0.01323(15) 0.0385 1.0000 Uani . . . . . .
C11 C 1.0402(2) 0.1392(2) 0.02815(14) 0.0342 1.0000 Uani . . . . . .
C12 C 0.9649(2) 0.2024(2) -0.02647(13) 0.0313 1.0000 Uani . . . . . .
C13 C 0.8324(2) 0.2048(2) -0.01264(15) 0.0349 1.0000 Uani . . . . . .
C14 C 1.2357(2) 0.7325(2) 0.06624(16) 0.0390 1.0000 Uani . . . . . .
C15 C 1.1772(2) 0.6704(2) 0.13587(16) 0.0382 1.0000 Uani . . . . . .
C16 C 1.0490(2) 0.6723(2) 0.15075(14) 0.0345 1.0000 Uani . . . . . .
C17 C 0.9738(2) 0.7351(2) 0.09604(14) 0.0320 1.0000 Uani . . . . . .
C18 C 0.8408(2) 0.7377(2) 0.11020(15) 0.0363 1.0000 Uani . . . . . .
C19 C 0.8160(2) 0.3953(2) 0.11695(14) 0.0317 1.0000 Uani . . . . . .
C20 C 0.7358(2) 0.5111(2) 0.01423(14) 0.0322 1.0000 Uani . . . . . .
C21 C 0.8750(2) 0.5149(2) -0.00098(13) 0.0294 1.0000 Uani . . . . . .
C22 C 0.9231(2) 0.4444(2) 0.06085(13) 0.0289 1.0000 Uani . . . . . .
C23 C 1.0509(2) 0.4276(2) 0.06421(13) 0.0313 1.0000 Uani . . . . . .
C24 C 0.5809(2) 0.4029(2) 0.11790(15) 0.0378 1.0000 Uani . . . . . .
C25 C 0.5080(2) 0.4980(2) 0.15627(16) 0.0403 1.0000 Uani . . . . . .
C26 C 0.5552(3) 0.5091(3) 0.22886(16) 0.0437 1.0000 Uani . . . . . .
C27 C 0.4804(3) 0.6015(3) 0.2687(2) 0.0551 1.0000 Uani . . . . . .
C28 C 0.5332(3) 0.6178(3) 0.3388(2) 0.0593 1.0000 Uani . . . . . .
C29 C 0.6533(4) 0.6842(4) 0.3208(2) 0.0727 1.0000 Uani . . . . . .
C30 C 0.7476(4) -0.2959(4) 0.55045(19) 0.0619 1.0000 Uani . . . . . .
C31 C 0.7551(3) 0.0714(3) 0.62462(18) 0.0486 1.0000 Uani . . . . . .
C32 C 0.5230(3) -0.0608(3) 0.85346(18) 0.0470 1.0000 Uani . . . . . .
N1 N 0.70826(18) 0.43800(18) 0.08563(11) 0.0318 1.0000 Uani . . . . . .
O1 O 0.81862(16) 0.32986(16) 0.17842(10) 0.0380 1.0000 Uani . . . . . .
O2 O 0.65904(16) 0.55865(18) -0.02487(11) 0.0427 1.0000 Uani . . . . . .
O3 O 0.89415(19) 0.41407(17) 0.33404(10) 0.0417 1.0000 Uani . . . . . .
O4 O 0.98261(18) 0.61625(17) 0.21656(11) 0.0408 1.0000 Uani . . . . . .
O5 O 0.80648(17) 0.17915(18) 0.36607(10) 0.0402 1.0000 Uani . . . . . .
O6 O 0.97417(17) 0.08364(17) 0.09430(10) 0.0393 1.0000 Uani . . . . . .
O7 O 0.89393(19) 0.04700(16) 0.25477(10) 0.0409 1.0000 Uani . . . . . .
Cl1 Cl 0.60535(11) 0.07307(9) 0.83644(8) 0.0821 1.0000 Uani . . . . . .
Cl2 Cl 0.37467(9) -0.03844(11) 0.82313(6) 0.0770 1.0000 Uani . . . . . .
Cl3 Cl 0.50406(11) -0.12445(14) 0.94876(7) 0.0961 1.0000 Uani . . . . . .
Cl4 Cl 0.59864(10) 0.07769(11) 0.60912(9) 0.0912 1.0000 Uani . . . . . .
Cl5 Cl 0.85395(12) 0.03377(12) 0.54816(7) 0.0884 1.0000 Uani . . . . . .
Cl6 Cl 0.79631(11) 0.21141(9) 0.64174(8) 0.0792 1.0000 Uani . . . . . .
Cl7 Cl 0.88412(9) -0.26106(9) 0.48701(5) 0.0661 1.0000 Uani . . . . . .
Cl8 Cl 0.62039(11) -0.20813(15) 0.51540(8) 0.0991 1.0000 Uani . . . . . .
Cl9 Cl 0.72480(15) -0.45181(12) 0.56355(8) 0.1006 1.0000 Uani . . . . . .
H11 H 1.1134 0.6113 0.2841 0.0527 1.0000 Uiso . . . . . .
H12 H 1.1014 0.4838 0.2563 0.0527 1.0000 Uiso . . . . . .
H21 H 1.0166 0.4795 0.3863 0.0591 1.0000 Uiso . . . . . .
H22 H 0.9092 0.5785 0.3561 0.0591 1.0000 Uiso . . . . . .
H31 H 0.8669 0.3299 0.4419 0.0589 1.0000 Uiso . . . . . .
H32 H 0.7625 0.4373 0.4192 0.0589 1.0000 Uiso . . . . . .
H41 H 0.6742 0.2468 0.4354 0.0598 1.0000 Uiso . . . . . .
H42 H 0.6806 0.3152 0.3475 0.0598 1.0000 Uiso . . . . . .
H51 H 0.6804 0.0497 0.3982 0.0659 1.0000 Uiso . . . . . .
H52 H 0.6789 0.1239 0.3120 0.0659 1.0000 Uiso . . . . . .
H61 H 0.8765 -0.0418 0.3615 0.0631 1.0000 Uiso . . . . . .
H62 H 0.7708 -0.0731 0.3133 0.0631 1.0000 Uiso . . . . . .
H71 H 1.0032 -0.1017 0.2510 0.0531 1.0000 Uiso . . . . . .
H72 H 0.8922 -0.0860 0.1975 0.0531 1.0000 Uiso . . . . . .
H81 H 1.0997 0.0710 0.1665 0.0480 1.0000 Uiso . . . . . .
H82 H 1.0982 -0.0485 0.1286 0.0480 1.0000 Uiso . . . . . .
H91 H 1.3204 0.1977 -0.0668 0.0494 1.0000 Uiso . . . . . .
H101 H 1.2203 0.0935 0.0519 0.0475 1.0000 Uiso . . . . . .
H131 H 0.7889 0.1606 0.0362 0.0430 1.0000 Uiso . . . . . .
H141 H 1.3291 0.7307 0.0558 0.0484 1.0000 Uiso . . . . . .
H151 H 1.2289 0.6250 0.1743 0.0473 1.0000 Uiso . . . . . .
H181 H 0.7973 0.6939 0.1592 0.0443 1.0000 Uiso . . . . . .
H231 H 1.0861 0.3779 0.1087 0.0393 1.0000 Uiso . . . . . .
H241 H 0.5857 0.3257 0.1557 0.0462 1.0000 Uiso . . . . . .
H242 H 0.5353 0.3891 0.0766 0.0462 1.0000 Uiso . . . . . .
H251 H 0.5150 0.5783 0.1210 0.0474 1.0000 Uiso . . . . . .
H252 H 0.4183 0.4756 0.1680 0.0474 1.0000 Uiso . . . . . .
H261 H 0.6442 0.5337 0.2169 0.0524 1.0000 Uiso . . . . . .
H262 H 0.5505 0.4281 0.2635 0.0524 1.0000 Uiso . . . . . .
H271 H 0.4804 0.6814 0.2330 0.0659 1.0000 Uiso . . . . . .
H272 H 0.3926 0.5741 0.2837 0.0659 1.0000 Uiso . . . . . .
H281 H 0.4701 0.6649 0.3683 0.0714 1.0000 Uiso . . . . . .
H282 H 0.5490 0.5359 0.3699 0.0714 1.0000 Uiso . . . . . .
H291 H 0.6838 0.6924 0.3686 0.0894 1.0000 Uiso . . . . . .
H292 H 0.6387 0.7667 0.2901 0.0894 1.0000 Uiso . . . . . .
H293 H 0.7175 0.6377 0.2917 0.0894 1.0000 Uiso . . . . . .
H301 H 0.7552 -0.2760 0.6004 0.0757 1.0000 Uiso . . . . . .
H311 H 0.7649 0.0068 0.6699 0.0576 1.0000 Uiso . . . . . .
H321 H 0.5743 -0.1165 0.8239 0.0571 1.0000 Uiso . . . . . .

loop_
_atom_site_aniso_label
_atom_site_aniso_U_11
_atom_site_aniso_U_22
_atom_site_aniso_U_33
_atom_site_aniso_U_23
_atom_site_aniso_U_13
_atom_site_aniso_U_12
Na1 0.0338(5) 0.0349(5) 0.0344(5) -0.0025(4) -0.0049(4) -0.0032(4)
I2 0.03553(9) 0.03604(9) 0.04163(10) -0.01058(6) -0.00462(6) 0.00178(6)
C1 0.0521(15) 0.0296(11) 0.0499(15) -0.0054(10) -0.0208(12) 0.0003(10)
C2 0.0679(19) 0.0367(13) 0.0431(14) -0.0071(11) -0.0164(13) -0.0028(13)
C3 0.0620(18) 0.0461(15) 0.0392(14) -0.0121(11) 0.0037(12) 0.0049(13)
C4 0.0431(15) 0.0581(18) 0.0483(15) -0.0060(13) 0.0018(12) 0.0031(13)
C5 0.0544(17) 0.067(2) 0.0437(15) -0.0104(14) 0.0011(13) -0.0260(15)
C6 0.072(2) 0.0456(15) 0.0403(14) -0.0014(12) -0.0036(13) -0.0246(14)
C7 0.0546(16) 0.0318(12) 0.0464(14) -0.0084(10) -0.0156(12) -0.0025(11)
C8 0.0451(13) 0.0356(12) 0.0394(13) -0.0117(10) -0.0160(10) 0.0018(10)
C9 0.0310(11) 0.0436(13) 0.0488(14) -0.0159(11) -0.0074(10) 0.0036(10)
C10 0.0338(12) 0.0394(12) 0.0456(13) -0.0119(10) -0.0132(10) 0.0045(10)
C11 0.0361(12) 0.0307(11) 0.0397(12) -0.0140(9) -0.0087(9) 0.0008(9)
C12 0.0321(11) 0.0277(10) 0.0377(11) -0.0125(9) -0.0086(9) -0.0006(8)
C13 0.0292(11) 0.0350(11) 0.0432(13) -0.0139(10) -0.0052(9) -0.0010(9)
C14 0.0312(11) 0.0392(12) 0.0506(14) -0.0155(11) -0.0098(10) 0.0008(10)
C15 0.0370(12) 0.0336(12) 0.0478(14) -0.0111(10) -0.0166(10) 0.0044(9)
C16 0.0373(12) 0.0273(10) 0.0421(12) -0.0119(9) -0.0097(10) 0.0002(9)
C17 0.0327(11) 0.0289(10) 0.0381(12) -0.0137(9) -0.0083(9) 0.0026(8)
C18 0.0327(12) 0.0343(12) 0.0438(13) -0.0131(10) -0.0037(10) -0.0008(9)
C19 0.0291(11) 0.0302(10) 0.0393(12) -0.0119(9) -0.0115(9) 0.0037(8)
C20 0.0269(10) 0.0345(11) 0.0391(12) -0.0122(9) -0.0115(9) 0.0015(8)
C21 0.0272(10) 0.0294(10) 0.0352(11) -0.0113(9) -0.0115(8) 0.0043(8)
C22 0.0273(10) 0.0290(10) 0.0345(11) -0.0132(8) -0.0101(8) 0.0047(8)
C23 0.0298(11) 0.0330(11) 0.0354(11) -0.0119(9) -0.0140(9) 0.0054(8)
C24 0.0272(11) 0.0398(12) 0.0484(14) -0.0105(11) -0.0083(10) -0.0041(9)
C25 0.0294(11) 0.0429(13) 0.0461(14) -0.0050(11) -0.0041(10) 0.0036(10)
C26 0.0384(13) 0.0443(14) 0.0482(15) -0.0106(11) -0.0059(11) 0.0061(11)
C27 0.0484(16) 0.0547(17) 0.0617(18) -0.0172(14) -0.0032(14) 0.0108(13)
C28 0.0575(18) 0.0608(19) 0.0602(19) -0.0224(15) 0.0014(15) 0.0068(15)
C29 0.081(3) 0.074(2) 0.068(2) -0.0272(19) -0.0057(19) -0.012(2)
C30 0.069(2) 0.075(2) 0.0454(16) -0.0163(15) -0.0078(15) -0.0142(17)
C31 0.0535(16) 0.0388(14) 0.0517(16) -0.0054(12) -0.0074(13) 0.0023(12)
C32 0.0420(14) 0.0458(14) 0.0550(16) -0.0172(12) -0.0050(12) 0.0055(11)
N1 0.0242(9) 0.0347(10) 0.0387(10) -0.0089(8) -0.0095(7) 0.0002(7)
O1 0.0344(9) 0.0398(9) 0.0397(9) -0.0047(7) -0.0103(7) 0.0009(7)
O2 0.0283(8) 0.0517(11) 0.0486(10) -0.0049(8) -0.0163(7) 0.0038(7)
O3 0.0505(11) 0.0364(9) 0.0387(9) -0.0109(7) -0.0023(8) -0.0010(8)
O4 0.0421(10) 0.0377(9) 0.0418(9) -0.0042(7) -0.0095(7) 0.0035(7)
O5 0.0398(9) 0.0446(10) 0.0356(9) -0.0059(7) -0.0034(7) -0.0065(8)
O6 0.0371(9) 0.0443(10) 0.0365(9) -0.0067(7) -0.0080(7) 0.0012(7)
O7 0.0549(11) 0.0330(9) 0.0348(9) -0.0045(7) -0.0056(8) -0.0091(8)
Cl1 0.0783(6) 0.0499(5) 0.1124(8) 0.0036(5) -0.0157(6) -0.0148(4)
Cl2 0.0602(5) 0.1008(8) 0.0730(6) -0.0117(5) -0.0299(4) 0.0056(5)
Cl3 0.0767(7) 0.1286(10) 0.0773(6) 0.0261(7) -0.0371(5) -0.0462(7)
Cl4 0.0573(5) 0.0813(7) 0.1444(11) -0.0341(7) -0.0283(6) -0.0001(5)
Cl5 0.0896(7) 0.0980(8) 0.0785(7) -0.0384(6) 0.0232(6) -0.0199(6)
Cl6 0.0781(6) 0.0579(5) 0.1126(8) -0.0356(5) -0.0219(6) -0.0029(4)
Cl7 0.0662(5) 0.0621(5) 0.0650(5) -0.0007(4) -0.0050(4) -0.0092(4)
Cl8 0.0673(6) 0.1346(11) 0.1031(9) -0.0413(8) -0.0182(6) 0.0132(7)
Cl9 0.1238(10) 0.0841(8) 0.0927(8) -0.0023(6) -0.0093(7) -0.0533(8)

loop_
_atom_type_symbol
_atom_type_scat_dispersion_real
_atom_type_scat_dispersion_imag
_atom_type_scat_Cromer_Mann_a1
_atom_type_scat_Cromer_Mann_b1
_atom_type_scat_Cromer_Mann_a2
_atom_type_scat_Cromer_Mann_b2
_atom_type_scat_Cromer_Mann_a3
_atom_type_scat_Cromer_Mann_b3
_atom_type_scat_Cromer_Mann_a4
_atom_type_scat_Cromer_Mann_b4
_atom_type_scat_Cromer_Mann_c
_atom_type_scat_source
'C   ' 0.0033 0.0016 2.3100 20.8439 1.0200 10.2075 1.5886 0.5687 0.8650 51.6512 0.2156 International_Tables_Vol_IV_Table_2.2B
'H   ' 0.0000 0.0000 0.4930 10.5109 0.3229 26.1257 0.1402 3.1424 0.0408 57.7998 0.0030 International_Tables_Vol_IV_Table_2.2B
'O   ' 0.0106 0.0060 3.0485 13.2771 2.2868 5.7011 1.5463 0.3239 0.8670 32.9089 0.2508 International_Tables_Vol_IV_Table_2.2B
'N   ' 0.0061 0.0033 12.2126 0.0057 3.1322 9.8933 2.0125 28.9975 1.1663 0.5826 -11.5290 International_Tables_Vol_IV_Table_2.2B
'Na  ' 0.0362 0.0249 4.7626 3.2850 3.1736 8.8422 1.2674 0.3136 1.1128 129.4240 0.6760 International_Tables_Vol_IV_Table_2.2B
'I   ' -0.4742 1.8119 20.1472 4.3470 18.9949 0.3814 7.5138 27.7660 2.2735 66.8776 4.0712 International_Tables_Vol_IV_Table_2.2B
'Cl  ' 0.1484 0.1585 11.4604 0.0104 7.1964 1.1662 6.2556 18.5194 1.6455 47.7784 -9.5574 International_Tables_Vol_IV_Table_2.2B

loop_
_geom_angle_atom_site_label_1
_geom_angle_site_symmetry_1
_geom_angle_atom_site_label_2
_geom_angle_site_symmetry_2
_geom_angle_atom_site_label_3
_geom_angle_site_symmetry_3
_geom_angle
_geom_angle_publ_flag
C2 . C1 . O4 . 109.2(2) yes
C2 . C1 . H11 . 109.536 no
O4 . C1 . H11 . 109.536 no
C2 . C1 . H12 . 109.536 no
O4 . C1 . H12 . 109.536 no
H11 . C1 . H12 . 109.467 no
C1 . C2 . O3 . 110.7(2) yes
C1 . C2 . H21 . 109.175 no
O3 . C2 . H21 . 109.174 no
C1 . C2 . H22 . 109.175 no
O3 . C2 . H22 . 109.174 no
H21 . C2 . H22 . 109.467 no
C4 . C3 . O3 . 109.4(2) yes
C4 . C3 . H31 . 109.492 no
O3 . C3 . H31 . 109.492 no
C4 . C3 . H32 . 109.492 no
O3 . C3 . H32 . 109.492 no
H31 . C3 . H32 . 109.467 no
C3 . C4 . O5 . 108.8(2) yes
C3 . C4 . H41 . 109.643 no
O5 . C4 . H41 . 109.643 no
C3 . C4 . H42 . 109.643 no
O5 . C4 . H42 . 109.643 no
H41 . C4 . H42 . 109.467 no
C6 . C5 . O5 . 108.5(3) yes
C6 . C5 . H51 . 109.716 no
O5 . C5 . H51 . 109.716 no
C6 . C5 . H52 . 109.716 no
O5 . C5 . H52 . 109.716 no
H51 . C5 . H52 . 109.467 no
C5 . C6 . O7 . 109.3(2) yes
C5 . C6 . H61 . 109.521 no
O7 . C6 . H61 . 109.521 no
C5 . C6 . H62 . 109.521 no
O7 . C6 . H62 . 109.521 no
H61 . C6 . H62 . 109.467 no
C8 . C7 . O7 . 110.6(2) yes
C8 . C7 . H71 . 109.190 no
O7 . C7 . H71 . 109.190 no
C8 . C7 . H72 . 109.190 no
O7 . C7 . H72 . 109.190 no
H71 . C7 . H72 . 109.467 no
C7 . C8 . O6 . 108.5(2) yes
C7 . C8 . H81 . 109.720 no
O6 . C8 . H81 . 109.720 no
C7 . C8 . H82 . 109.720 no
O6 . C8 . H82 . 109.720 no
H81 . C8 . H82 . 109.467 no
C18 2_765 C9 . C10 . 121.6(2) yes
C18 2_765 C9 . H91 . 119.218 no
C10 . C9 . H91 . 119.218 no
C9 . C10 . C11 . 119.9(2) yes
C9 . C10 . H101 . 120.026 no
C11 . C10 . H101 . 120.026 no
C10 . C11 . C12 . 120.7(2) yes
C10 . C11 . O6 . 124.6(2) yes
C12 . C11 . O6 . 114.7(2) yes
C11 . C12 . C17 2_765 118.2(2) yes
C11 . C12 . C13 . 121.9(2) yes
C17 2_765 C12 . C13 . 119.9(2) yes
C12 . C13 . C14 2_765 119.8(2) yes
C12 . C13 . H131 . 120.102 no
C14 2_765 C13 . H131 . 120.102 no
C13 2_765 C14 . C15 . 121.4(2) yes
C13 2_765 C14 . H141 . 119.277 no
C15 . C14 . H141 . 119.277 no
C14 . C15 . C16 . 119.8(2) yes
C14 . C15 . H151 . 120.121 no
C16 . C15 . H151 . 120.121 no
C15 . C16 . C17 . 120.8(2) yes
C15 . C16 . O4 . 124.7(2) yes
C17 . C16 . O4 . 114.5(2) yes
C16 . C17 . C12 2_765 118.2(2) yes
C16 . C17 . C18 . 121.7(2) yes
C12 2_765 C17 . C18 . 120.0(2) yes
C17 . C18 . C9 2_765 119.5(2) yes
C17 . C18 . H181 . 120.242 no
C9 2_765 C18 . H181 . 120.242 no
C22 . C19 . N1 . 106.5(2) yes
C22 . C19 . O1 . 128.4(2) yes
N1 . C19 . O1 . 125.1(2) yes
C21 . C20 . N1 . 106.03(18) yes
C21 . C20 . O2 . 129.2(2) yes
N1 . C20 . O2 . 124.8(2) yes
C20 . C21 . C23 2_765 129.0(2) yes
C20 . C21 . C22 . 107.8(2) yes
C23 2_765 C21 . C22 . 123.2(2) yes
C19 . C22 . C21 . 108.04(19) yes
C19 . C22 . C23 . 129.6(2) yes
C21 . C22 . C23 . 122.4(2) yes
C22 . C23 . C21 2_765 114.4(2) yes
C22 . C23 . H231 . 122.804 no
C21 2_765 C23 . H231 . 122.804 no
C25 . C24 . N1 . 113.1(2) yes
C25 . C24 . H241 . 108.560 no
N1 . C24 . H241 . 108.560 no
C25 . C24 . H242 . 108.560 no
N1 . C24 . H242 . 108.560 no
H241 . C24 . H242 . 109.467 no
C24 . C25 . C26 . 113.0(2) yes
C24 . C25 . H251 . 108.585 no
C26 . C25 . H251 . 108.586 no
C24 . C25 . H252 . 108.585 no
C26 . C25 . H252 . 108.586 no
H251 . C25 . H252 . 109.467 no
C25 . C26 . C27 . 113.3(2) yes
C25 . C26 . H261 . 108.518 no
C27 . C26 . H261 . 108.518 no
C25 . C26 . H262 . 108.518 no
C27 . C26 . H262 . 108.518 no
H261 . C26 . H262 . 109.467 no
C26 . C27 . C28 . 112.9(3) yes
C26 . C27 . H271 . 108.606 no
C28 . C27 . H271 . 108.605 no
C26 . C27 . H272 . 108.606 no
C28 . C27 . H272 . 108.605 no
H271 . C27 . H272 . 109.467 no
C27 . C28 . C29 . 112.7(3) yes
C27 . C28 . H281 . 108.648 no
C29 . C28 . H281 . 108.648 no
C27 . C28 . H282 . 108.648 no
C29 . C28 . H282 . 108.648 no
H281 . C28 . H282 . 109.467 no
C28 . C29 . H291 . 109.467 no
C28 . C29 . H292 . 109.467 no
H291 . C29 . H292 . 109.475 no
C28 . C29 . H293 . 109.467 no
H291 . C29 . H293 . 109.476 no
H292 . C29 . H293 . 109.476 no
Cl7 . C30 . Cl8 . 109.4(2) yes
Cl7 . C30 . Cl9 . 108.6(2) yes
Cl8 . C30 . Cl9 . 112.2(2) yes
Cl7 . C30 . H301 . 111.065 no
Cl8 . C30 . H301 . 107.447 no
Cl9 . C30 . H301 . 108.175 no
Cl4 . C31 . Cl5 . 111.01(19) yes
Cl4 . C31 . Cl6 . 110.44(17) yes
Cl5 . C31 . Cl6 . 109.88(18) yes
Cl4 . C31 . H311 . 107.900 no
Cl5 . C31 . H311 . 108.476 no
Cl6 . C31 . H311 . 109.073 no
Cl1 . C32 . Cl2 . 112.90(17) yes
Cl1 . C32 . Cl3 . 110.55(18) yes
Cl2 . C32 . Cl3 . 108.40(17) yes
Cl1 . C32 . H321 . 106.007 no
Cl2 . C32 . H321 . 108.253 no
Cl3 . C32 . H321 . 110.706 no
C24 . N1 . C20 . 122.58(19) yes
C24 . N1 . C19 . 125.5(2) yes
C20 . N1 . C19 . 111.69(19) yes
C3 . O3 . C2 . 110.5(2) yes
C1 . O4 . C16 . 116.6(2) yes
C5 . O5 . C4 . 112.4(2) yes
C8 . O6 . C11 . 116.9(2) yes
C6 . O7 . C7 . 111.7(2) yes

loop_
_geom_bond_atom_site_label_1
_geom_bond_site_symmetry_1
_geom_bond_atom_site_label_2
_geom_bond_site_symmetry_2
_geom_bond_distance
_geom_bond_publ_flag
C1 . C2 . 1.500(4) yes
C1 . O4 . 1.426(3) yes
C1 . H11 . 1.000 no
C1 . H12 . 1.000 no
C2 . O3 . 1.426(3) yes
C2 . H21 . 1.000 no
C2 . H22 . 1.000 no
C3 . C4 . 1.490(5) yes
C3 . O3 . 1.432(3) yes
C3 . H31 . 1.000 no
C3 . H32 . 1.000 no
C4 . O5 . 1.419(4) yes
C4 . H41 . 1.000 no
C4 . H42 . 1.000 no
C5 . C6 . 1.492(5) yes
C5 . O5 . 1.429(4) yes
C5 . H51 . 1.000 no
C5 . H52 . 1.000 no
C6 . O7 . 1.427(3) yes
C6 . H61 . 1.000 no
C6 . H62 . 1.000 no
C7 . C8 . 1.497(4) yes
C7 . O7 . 1.427(3) yes
C7 . H71 . 1.000 no
C7 . H72 . 1.000 no
C8 . O6 . 1.431(3) yes
C8 . H81 . 1.000 no
C8 . H82 . 1.000 no
C9 . C18 2_765 1.365(4) yes
C9 . C10 . 1.407(4) yes
C9 . H91 . 1.000 no
C10 . C11 . 1.375(4) yes
C10 . H101 . 1.000 no
C11 . C12 . 1.428(3) yes
C11 . O6 . 1.369(3) yes
C12 . C17 2_765 1.420(3) yes
C12 . C13 . 1.419(3) yes
C13 . C14 2_765 1.365(4) yes
C13 . H131 . 1.000 no
C14 . C15 . 1.409(4) yes
C14 . H141 . 1.000 no
C15 . C16 . 1.374(4) yes
C15 . H151 . 1.000 no
C16 . C17 . 1.428(3) yes
C16 . O4 . 1.368(3) yes
C17 . C18 . 1.423(3) yes
C18 . H181 . 1.000 no
C19 . C22 . 1.488(3) yes
C19 . N1 . 1.387(3) yes
C19 . O1 . 1.218(3) yes
C20 . C21 . 1.492(3) yes
C20 . N1 . 1.402(3) yes
C20 . O2 . 1.202(3) yes
C21 . C23 2_765 1.380(3) yes
C21 . C22 . 1.391(3) yes
C22 . C23 . 1.390(3) yes
C23 . H231 . 1.000 no
C24 . C25 . 1.515(4) yes
C24 . N1 . 1.465(3) yes
C24 . H241 . 1.000 no
C24 . H242 . 1.000 no
C25 . C26 . 1.519(4) yes
C25 . H251 . 1.000 no
C25 . H252 . 1.000 no
C26 . C27 . 1.515(4) yes
C26 . H261 . 1.000 no
C26 . H262 . 1.000 no
C27 . C28 . 1.525(5) yes
C27 . H271 . 1.000 no
C27 . H272 . 1.000 no
C28 . C29 . 1.501(6) yes
C28 . H281 . 1.000 no
C28 . H282 . 1.000 no
C29 . H291 . 1.000 no
C29 . H292 . 1.000 no
C29 . H293 . 1.000 no
C30 . Cl7 . 1.757(4) yes
C30 . Cl8 . 1.761(4) yes
C30 . Cl9 . 1.750(4) yes
C30 . H301 . 1.000 no
C31 . Cl4 . 1.749(3) yes
C31 . Cl5 . 1.742(3) yes
C31 . Cl6 . 1.761(3) yes
C31 . H311 . 1.000 no
C32 . Cl1 . 1.749(3) yes
C32 . Cl2 . 1.757(3) yes
C32 . Cl3 . 1.737(3) yes
C32 . H321 . 1.000 no
